data_4125672
loop_
_publ_author_name
'Chen, Zhijie'
'Weseli\'nski, \/Lukasz J'
'Adil, Karim'
'Belmabkhout, Youssef'
'Shkurenko, Aleksander'
'Jiang, Hao'
'Bhatt, Prashant M.'
'Guillerm, Vincent'
'Dauzon, Emilie'
'Xue, Dong-Xu'
'O'Keeffe, Michael'
'Eddaoudi, Mohamed'

_publ_section_title
;
 Applying the Power of Reticular Chemistry to Finding the Missing alb-MOF
 Platform Based on the (6,12)-Coordinated Edge-Transitive Net.
;
_journal_issue 8
_journal_name_full 'Journal of the American Chemical Society'
_journal_page_first 3265
_journal_page_last 3274
_journal_paper_doi 10.1021/jacs.7b00219
_journal_volume 139
_journal_year 2017
_chemical_formula_moiety '5(C2 H8 N+), (C144 H110 N12 O47 Tb9 5-)'
_chemical_formula_sum 'C154 H150 N17 O47 Tb9'
_chemical_formula_weight 4421.18
_space_group_crystal_system hexagonal
_space_group_IT_number 191
_space_group_name_Hall '-P 6 2'
_space_group_name_H-M_alt 'P 6/m m m'
_symmetry_space_group_name_Hall '-P 6 2'
_symmetry_space_group_name_H-M 'P 6/m m m'
_atom_sites_solution_hydrogens geom
_atom_sites_solution_primary direct
_atom_sites_solution_secondary difmap
_audit_creation_method SHELXL-2014/7
_cell_angle_alpha 90
_cell_angle_beta 90
_cell_angle_gamma 120
_cell_formula_units_Z 1
_cell_length_a 22.677(2)
_cell_length_b 22.677(2)
_cell_length_c 17.973(1)
_cell_measurement_reflns_used 6564
_cell_measurement_temperature 100.0(1)
_cell_measurement_theta_max 65.70
_cell_measurement_theta_min 3.33
_cell_volume 8004.3(11)
_computing_cell_refinement 'SAINT v8.34A (Bruker, 2013)'
_computing_data_collection 'Bruker APEX2 v2009.3-0 (Bruker AXS Inc., 2009)'
_computing_data_reduction 'SAINT v8.34A (Bruker, 2013)'
_computing_molecular_graphics 'DIAMOND (Crystal Impact GbR, 2009'
_computing_publication_material 'PublCIF. Westrip, S. P. (2010). J. Appl. Cryst. 43, 920-925.'
_computing_structure_refinement 'SHELXL-2014/7 (Sheldrick, 2014)'
_computing_structure_solution 'ShelXS (Sheldrick, 2008)'
_diffrn_ambient_temperature 100.0(1)
_diffrn_detector_area_resol_mean 8.3
_diffrn_measured_fraction_theta_full 0.994
_diffrn_measured_fraction_theta_max 0.994
_diffrn_measurement_device_type 'Bruker X8 PROSPECTOR APEX2 CCD'
_diffrn_measurement_method '\f and \w scans'
_diffrn_radiation_monochromator mirrors
_diffrn_radiation_type CuK\a
_diffrn_radiation_wavelength 1.54178
_diffrn_reflns_av_R_equivalents 0.0552
_diffrn_reflns_av_unetI/netI 0.0419
_diffrn_reflns_Laue_measured_fraction_full 0.994
_diffrn_reflns_Laue_measured_fraction_max 0.994
_diffrn_reflns_limit_h_max 19
_diffrn_reflns_limit_h_min -23
_diffrn_reflns_limit_k_max 23
_diffrn_reflns_limit_k_min -16
_diffrn_reflns_limit_l_max 18
_diffrn_reflns_limit_l_min -18
_diffrn_reflns_number 21557
_diffrn_reflns_point_group_measured_fraction_full 0.994
_diffrn_reflns_point_group_measured_fraction_max 0.994
_diffrn_reflns_theta_full 51.865
_diffrn_reflns_theta_max 51.865
_diffrn_reflns_theta_min 2.250
_diffrn_source 'Incoatec I\ms'
_exptl_absorpt_coefficient_mu 9.913
_exptl_absorpt_correction_T_max 0.0694
_exptl_absorpt_correction_T_min 0.0067
_exptl_absorpt_correction_type multi-scan
_exptl_absorpt_process_details
;
SADABS-2014/5 (Bruker,2014/5) was used for absorption correction.
wR2(int) was 0.1012 before and 0.0688 after correction.
The Ratio of minimum to maximum transmission is 0.0965.
The \l/2 correction factor is 0.00150.
;
_exptl_crystal_colour red
_exptl_crystal_density_diffrn 0.917
_exptl_crystal_description 'hexagonal prism'
_exptl_crystal_F_000 2154
_exptl_crystal_size_max 0.006
_exptl_crystal_size_mid 0.005
_exptl_crystal_size_min 0.002
_refine_diff_density_max 0.849
_refine_diff_density_min -3.051
_refine_diff_density_rms 0.139
_refine_ls_extinction_method none
_refine_ls_goodness_of_fit_ref 1.090
_refine_ls_hydrogen_treatment mixed
_refine_ls_matrix_type full
_refine_ls_number_parameters 142
_refine_ls_number_reflns 1777
_refine_ls_number_restraints 197
_refine_ls_restrained_S_all 1.058
_refine_ls_R_factor_all 0.1767
_refine_ls_R_factor_gt 0.1733
_refine_ls_shift/su_max 0.000
_refine_ls_shift/su_mean 0.000
_refine_ls_structure_factor_coef Fsqd
_refine_ls_weighting_details 'w=1/[\s^2^(Fo^2^)+(0.0061P)^2^+177.3158P] where P=(Fo^2^+2Fc^2^)/3'
_refine_ls_weighting_scheme calc
_refine_ls_wR_factor_gt 0.3435
_refine_ls_wR_factor_ref 0.3443
_reflns_Friedel_coverage 0.000
_reflns_number_gt 1668
_reflns_number_total 1777
_reflns_threshold_expression 'I > 2\s(I)'
_cod_data_source_file ja7b00219_si_005.cif
_cod_data_source_block shelx
_cod_original_cell_volume 8004(1)
_cod_database_code 4125672
_shelx_shelxl_version_number 2014/7
_shelx_space_group_comment
;
The symmetry employed for this shelxl refinement is uniquely defined
by the following loop, which should always be used as a source of
symmetry information in preference to the above space-group names.
They are only intended as comments.
;
_shelx_estimated_absorpt_t_min 0.943
_shelx_estimated_absorpt_t_max 0.980
_platon_squeeze_void_probe_radius 1.20

loop_
_space_group_symop_operation_xyz
'x, y, z'
'x-y, x, z'
'-y, x-y, z'
'-x, -y, z'
'-x+y, -x, z'
'y, -x+y, z'
'x-y, -y, -z'
'-x, -x+y, -z'
'y, x, -z'
'-y, -x, -z'
'-x+y, y, -z'
'x, x-y, -z'
'-x, -y, -z'
'-x+y, -x, -z'
'y, -x+y, -z'
'x, y, -z'
'x-y, x, -z'
'-y, x-y, -z'
'-x+y, y, z'
'x, x-y, z'
'-y, -x, z'
'y, x, z'
'x-y, -y, z'
'-x, -x+y, z'

loop_
_atom_site_label
_atom_site_type_symbol
_atom_site_fract_x
_atom_site_fract_y
_atom_site_fract_z
_atom_site_U_iso_or_equiv
_atom_site_adp_type
_atom_site_occupancy
_atom_site_site_symmetry_order
_atom_site_calc_flag
_atom_site_refinement_flags_posn
_atom_site_refinement_flags_adp
_atom_site_refinement_flags_occupancy
_atom_site_disorder_assembly
_atom_site_disorder_group
Tb1 Tb 0.05588(10) -0.05588(10) 0.3926(2) 0.1224(15) Uani 0.5 2 d S TU P . .
Tb2 Tb 0.2072(3) 0.10359(13) 0.5000 0.142(3) Uani 0.5 4 d S T P . .
O1 O 0.1618(14) -0.0465(17) 0.3640(14) 0.163(10) Uani 0.5 1 d D U P A -1
O2 O 0.2416(14) 0.0421(16) 0.4120(16) 0.175(11) Uani 0.5 1 d D U P A -1
C1 C 0.2147(17) 0.0076(17) 0.3565(13) 0.169(10) Uani 0.5 1 d D U P A -1
C2 C 0.2714(14) 0.024(2) 0.3055(10) 0.168(9) Uani 0.5 1 d DG U P A -1
C3 C 0.3328(18) 0.0833(17) 0.2923(15) 0.181(7) Uani 0.5 1 d G U P A -1
H3 H 0.3438 0.1238 0.3188 0.218 Uiso 0.5 1 calc R U P A -1
C4 C 0.3782(12) 0.0834(17) 0.2403(17) 0.181(7) Uani 0.5 1 d G U P A -1
H4 H 0.4202 0.1239 0.2312 0.218 Uiso 0.5 1 calc R U P A -1
C5 C 0.3622(15) 0.024(2) 0.2015(10) 0.167(10) Uani 0.5 1 d DG U P A -1
C6 C 0.3008(19) -0.0351(15) 0.2148(15) 0.181(7) Uani 0.5 1 d G U P A -1
H6 H 0.2898 -0.0756 0.1883 0.218 Uiso 0.5 1 calc R U P A -1
C7 C 0.2554(13) -0.0352(15) 0.2668(17) 0.181(7) Uani 0.5 1 d G U P A -1
H7 H 0.2134 -0.0757 0.2758 0.218 Uiso 0.5 1 calc R U P A -1
C8 C 0.3327(15) 0.038(2) 0.0345(12) 0.20(2) Uani 0.5 1 d D U P . .
H8 H 0.3018 0.0446 0.0641 0.243 Uiso 0.5 1 calc R U P A .
C9 C 0.3857(9) 0.0262(11) 0.0649(14) 0.205(19) Uani 0.5 1 d D U P A -1
C10 C 0.4090(13) 0.0294(9) 0.1416(14) 0.210(19) Uani 0.5 1 d D U P A -1
C11 C 0.4753(13) 0.0375(12) 0.1608(10) 0.199(17) Uani 0.5 1 d D U P A -1
C12 C 0.4975(14) 0.050(2) 0.2385(12) 0.203(19) Uani 0.5 1 d D U P . .
H12 H 0.4751 0.0564 0.2797 0.244 Uiso 0.5 1 calc R U P A .
N1 N 0.4145(8) 0.0199(11) 0.0000 0.21(2) Uani 0.5 2 d DS TU P . .
H1 H 0.4490(9) 0.0124(14) 0.0000 0.258 Uiso 0.25 2 d DS U P . .
N2 N 0.5151(9) 0.0302(18) 0.1142(10) 0.20(2) Uani 0.5 2 d DS TU P . .
H2 H 0.5112(14) 0.022(3) 0.0660(10) 0.236 Uiso 0.25 2 d DS U P . .
O3 O 0.1159(10) 0.0000 0.5000 0.116(7) Uani 1 4 d S TU P A .
O4 O 0.0652(5) -0.0652(5) 0.3833(15) 0.1224(15) Uani 0.5 2 d DS T P . .
O5 O 0.0000 0.0000 0.4337(15) 0.073(6) Uani 1 12 d S TU P A .
O6 O 0.0427(12) -0.0427(12) 0.2623(19) 0.21(3) Uani 0.5 2 d S TU P A .
O1W O 0.339(3) 0.1695(15) 0.5000 0.23(4) Uani 0.5 4 d S TU P A .

loop_
_atom_site_aniso_label
_atom_site_aniso_U_11
_atom_site_aniso_U_22
_atom_site_aniso_U_33
_atom_site_aniso_U_23
_atom_site_aniso_U_13
_atom_site_aniso_U_12
Tb1 0.134(2) 0.134(2) 0.118(3) -0.0214(11) 0.0214(11) 0.082(2)
Tb2 0.087(4) 0.208(6) 0.092(3) 0.000 0.000 0.0433(18)
O1 0.15(2) 0.23(2) 0.142(16) -0.062(17) 0.036(16) 0.121(17)
O2 0.112(17) 0.26(2) 0.16(2) 0.042(19) 0.011(16) 0.105(16)
C1 0.138(17) 0.24(2) 0.152(16) -0.003(16) 0.029(15) 0.113(14)
C2 0.147(14) 0.237(17) 0.149(14) 0.013(14) 0.037(13) 0.120(13)
C3 0.164(10) 0.246(12) 0.152(10) 0.024(10) 0.046(9) 0.115(9)
C4 0.164(10) 0.246(12) 0.152(10) 0.024(10) 0.046(9) 0.115(9)
C5 0.151(15) 0.238(18) 0.157(15) 0.022(15) 0.044(14) 0.130(13)
C6 0.164(10) 0.246(12) 0.152(10) 0.024(10) 0.046(9) 0.115(9)
C7 0.164(10) 0.246(12) 0.152(10) 0.024(10) 0.046(9) 0.115(9)
C8 0.14(3) 0.44(6) 0.088(19) 0.00(3) -0.01(2) 0.19(3)
C9 0.14(3) 0.42(5) 0.12(2) -0.02(3) 0.018(19) 0.18(3)
C10 0.17(3) 0.41(5) 0.091(18) 0.06(3) 0.02(2) 0.18(3)
C11 0.19(3) 0.41(5) 0.11(2) 0.07(3) 0.01(2) 0.24(3)
C12 0.22(3) 0.45(5) 0.079(17) 0.05(3) 0.03(2) 0.27(3)
N1 0.14(4) 0.43(6) 0.12(3) 0.000 0.000 0.18(4)
N2 0.17(2) 0.43(6) 0.07(2) 0.02(3) 0.011(17) 0.21(3)
O3 0.098(9) 0.135(10) 0.126(11) 0.000 0.000 0.067(5)
O4 0.134(2) 0.134(2) 0.118(3) -0.0214(11) 0.0214(11) 0.082(2)
O5 0.098(7) 0.098(7) 0.024(11) 0.000 0.000 0.049(3)
O6 0.29(5) 0.29(5) 0.11(2) -0.006(14) 0.006(14) 0.20(5)
O1W 0.06(4) 0.26(7) 0.29(8) 0.000 0.000 0.032(18)

loop_
_atom_type_symbol
_atom_type_description
_atom_type_scat_dispersion_real
_atom_type_scat_dispersion_imag
_atom_type_scat_source
C C 0.0181 0.0091 'International Tables Vol C Tables 4.2.6.8 and 6.1.1.4'
H H 0.0000 0.0000 'International Tables Vol C Tables 4.2.6.8 and 6.1.1.4'
N N 0.0311 0.0180 'International Tables Vol C Tables 4.2.6.8 and 6.1.1.4'
O O 0.0492 0.0322 'International Tables Vol C Tables 4.2.6.8 and 6.1.1.4'
Tb Tb -9.1472 9.1891 'International Tables Vol C Tables 4.2.6.8 and 6.1.1.4'

loop_
_geom_angle_atom_site_label_1
_geom_angle_atom_site_label_2
_geom_angle_atom_site_label_3
_geom_angle
_geom_angle_site_symmetry_1
_geom_angle_site_symmetry_3
Tb1 Tb1 Tb1 120.000(1) 2 6
Tb1 Tb1 O5 61.71(12) 2 .
Tb1 Tb1 O5 61.71(12) 6 .
Tb1 Tb1 O3 120.3(5) 2 15_556
Tb1 Tb1 O3 61.99(12) 6 15_556
O5 Tb1 O3 76.7(7) . 15_556
Tb1 Tb1 O3 61.99(12) 2 .
Tb1 Tb1 O3 120.3(5) 6 .
O5 Tb1 O3 76.7(7) . .
O3 Tb1 O3 68.4(5) 15_556 .
Tb1 Tb1 O1 85.5(8) 2 .
Tb1 Tb1 O1 151.8(7) 6 .
O5 Tb1 O1 146.2(8) . .
O3 Tb1 O1 117.6(9) 15_556 .
O3 Tb1 O1 80.8(8) . .
Tb1 Tb1 O6 83.8(5) 2 .
Tb1 Tb1 O6 83.8(5) 6 .
O5 Tb1 O6 96.1(13) . .
O3 Tb1 O6 144.5(3) 15_556 .
O3 Tb1 O6 144.5(3) . .
O1 Tb1 O6 87.8(11) . .
Tb1 Tb1 O4 127.5(4) 2 6
Tb1 Tb1 O4 8.6(6) 6 6
O5 Tb1 O4 70.2(5) . 6
O3 Tb1 O4 63.4(6) 15_556 6
O3 Tb1 O4 126.1(8) . 6
O1 Tb1 O4 143.2(9) . 6
O6 Tb1 O4 81.4(7) . 6
Tb1 Tb1 O4 8.6(6) 2 2
Tb1 Tb1 O4 127.5(4) 6 2
O5 Tb1 O4 70.2(5) . 2
O3 Tb1 O4 126.1(8) 15_556 2
O3 Tb1 O4 63.4(6) . 2
O1 Tb1 O4 77.3(10) . 2
O6 Tb1 O4 81.4(7) . 2
O4 Tb1 O4 134.6(8) 6 2
Tb1 Tb1 Tb2 110.38(4) 2 6
Tb1 Tb1 Tb2 110.38(4) 6 6
O5 Tb1 Tb2 115.5(6) . 6
O3 Tb1 Tb2 51.9(3) 15_556 6
O3 Tb1 Tb2 51.9(3) . 6
O1 Tb1 Tb2 66.2(8) . 6
O6 Tb1 Tb2 148.3(11) . 6
O4 Tb1 Tb2 108.3(5) 6 6
O4 Tb1 Tb2 108.3(5) 2 6
Tb1 Tb1 Tb1 30.0 2 3
Tb1 Tb1 Tb1 90.0 6 3
O5 Tb1 Tb1 34.8(3) . 3
O3 Tb1 Tb1 108.1(5) 15_556 3
O3 Tb1 Tb1 75.5(4) . 3
O1 Tb1 Tb1 114.8(9) . 3
O6 Tb1 Tb1 79.2(10) . 3
O4 Tb1 Tb1 97.6(4) 6 3
O4 Tb1 Tb1 37.8(5) 2 3
Tb2 Tb1 Tb1 127.09(8) 6 3
Tb1 Tb1 Tb1 90.0 2 5
Tb1 Tb1 Tb1 30.0 6 5
O5 Tb1 Tb1 34.8(3) . 5
O3 Tb1 Tb1 75.5(4) 15_556 5
O3 Tb1 Tb1 108.1(5) . 5
O1 Tb1 Tb1 166.6(8) . 5
O6 Tb1 Tb1 79.2(10) . 5
O4 Tb1 Tb1 37.8(5) 6 5
O4 Tb1 Tb1 97.6(4) 2 5
Tb2 Tb1 Tb1 127.09(8) 6 5
Tb1 Tb1 Tb1 60.0 3 5
O3 Tb2 O3 72.5(11) . 2
O3 Tb2 O2 78.1(8) . .
O3 Tb2 O2 130.2(7) 2 .
O3 Tb2 O4 61.9(5) . 2
O3 Tb2 O4 61.9(5) 2 2
O2 Tb2 O4 69.0(7) . 2
O3 Tb2 O4 61.9(5) . 17_556
O3 Tb2 O4 61.9(5) 2 17_556
O2 Tb2 O4 132.7(7) . 17_556
O4 Tb2 O4 108.6(12) 2 17_556
O3 Tb2 O1W 143.8(5) . .
O3 Tb2 O1W 143.8(6) 2 .
O2 Tb2 O1W 74.2(7) . .
O4 Tb2 O1W 125.7(6) 2 .
O4 Tb2 O1W 125.7(6) 17_556 .
O3 Tb2 Tb1 55.8(3) . 2
O3 Tb2 Tb1 55.8(3) 2 2
O2 Tb2 Tb1 74.5(6) . 2
O4 Tb2 Tb1 8.5(6) 2 2
O4 Tb2 Tb1 100.2(6) 17_556 2
O1W Tb2 Tb1 134.14(11) . 2
O3 Tb2 Tb1 55.8(3) . 17_556
O3 Tb2 Tb1 55.8(3) 2 17_556
O2 Tb2 Tb1 130.4(7) . 17_556
O4 Tb2 Tb1 100.2(6) 2 17_556
O4 Tb2 Tb1 8.5(6) 17_556 17_556
O1W Tb2 Tb1 134.14(11) . 17_556
Tb1 Tb2 Tb1 91.7(2) 2 17_556
C1 O1 Tb1 124(3) . .
C1 O2 Tb2 133(3) . .
O1 C1 O2 118.5(19) . .
O1 C1 C2 128(3) . .
O2 C1 C2 105(3) . .
C3 C2 C7 120.0 . .
C3 C2 C1 133(3) . .
C7 C2 C1 107(3) . .
C4 C3 C2 120.0 . .
C4 C3 H3 120.0 . .
C2 C3 H3 120.0 . .
C3 C4 C5 120.0 . .
C3 C4 H4 120.0 . .
C5 C4 H4 120.0 . .
C4 C5 C6 120.0 . .
C4 C5 C10 117(2) . .
C6 C5 C10 122(2) . .
C5 C6 C7 120.0 . .
C5 C6 H6 120.0 . .
C7 C6 H6 120.0 . .
C6 C7 C2 120.0 . .
C6 C7 H7 120.0 . .
C2 C7 H7 120.0 . .
C8 C8 C9 112.0(14) 16 .
C8 C8 H8 124.0 16 .
C9 C8 H8 124.0 . .
N1 C9 C8 100(2) . .
N1 C9 C10 128.6(18) . .
C8 C9 C10 131(2) . .
C11 C10 C9 123(3) . .
C11 C10 C5 119.3(18) . .
C9 C10 C5 117.2(19) . .
N2 C11 C10 124.5(18) . .
N2 C11 C12 116(2) . .
C10 C11 C12 119(2) . .
C12 C12 C11 104.4(14) 19_655 .
C12 C12 H12 127.8 19_655 .
C11 C12 H12 127.8 . .
C9 N1 C9 116(2) 16 .
C9 N1 H1 122.2(12) 16 .
C9 N1 H1 122.2(12) . .
C11 N2 C11 98(2) 19_655 .
C11 N2 H2 130.8(12) 19_655 .
C11 N2 H2 130.8(12) . .
Tb2 O3 Tb2 132.5(11) 6 .
Tb2 O3 Tb1 72.27(10) 6 16_556
Tb2 O3 Tb1 123.72(11) . 16_556
Tb2 O3 Tb1 72.28(10) 6 .
Tb2 O3 Tb1 123.72(11) . .
Tb1 O3 Tb1 111.4(5) 16_556 .
Tb2 O3 Tb1 123.72(11) 6 2
Tb2 O3 Tb1 72.28(10) . 2
Tb1 O3 Tb1 143.7(11) 16_556 2
Tb1 O3 Tb1 56.0(2) . 2
Tb2 O3 Tb1 123.72(11) 6 17_556
Tb2 O3 Tb1 72.28(10) . 17_556
Tb1 O3 Tb1 56.0(2) 16_556 17_556
Tb1 O3 Tb1 143.7(11) . 17_556
Tb1 O3 Tb1 111.4(5) 2 17_556
Tb1 O4 Tb1 104.4(9) 2 6
Tb1 O4 Tb2 107.4(8) 2 6
Tb1 O4 Tb2 107.4(8) 6 6
Tb1 O5 Tb1 110.3(6) 5 3
Tb1 O5 Tb1 56.6(2) 5 6
Tb1 O5 Tb1 142.8(13) 3 6
Tb1 O5 Tb1 142.8(13) 5 2
Tb1 O5 Tb1 56.6(2) 3 2
Tb1 O5 Tb1 110.3(6) 6 2
Tb1 O5 Tb1 110.3(6) 5 .
Tb1 O5 Tb1 110.3(6) 3 .
Tb1 O5 Tb1 56.6(2) 6 .
Tb1 O5 Tb1 56.6(2) 2 .
Tb1 O5 Tb1 56.6(2) 5 4
Tb1 O5 Tb1 56.6(2) 3 4
Tb1 O5 Tb1 110.3(6) 6 4
Tb1 O5 Tb1 110.3(6) 2 4
Tb1 O5 Tb1 142.8(13) . 4
O6 O6 O6 120.003(9) 6 2
O6 O6 Tb1 96.2(5) 6 .
O6 O6 Tb1 96.2(5) 2 .

loop_
_geom_bond_atom_site_label_1
_geom_bond_atom_site_label_2
_geom_bond_distance
_geom_bond_site_symmetry_2
Tb1 Tb1 2.195(4) 2
Tb1 Tb1 2.195(4) 6
Tb1 O5 2.316(9) .
Tb1 O3 2.337(8) 15_556
Tb1 O3 2.337(8) .
Tb1 O1 2.36(3) .
Tb1 O6 2.40(4) .
Tb1 O4 2.405(13) 6
Tb1 O4 2.405(14) 2
Tb1 Tb2 2.691(6) 6
Tb1 Tb1 3.802(7) 3
Tb1 Tb1 3.802(7) 5
Tb2 O3 2.223(10) .
Tb2 O3 2.223(10) 2
Tb2 O2 2.48(3) .
Tb2 O4 2.58(2) 2
Tb2 O4 2.58(2) 17_556
Tb2 O1W 2.59(6) .
Tb2 Tb1 2.691(6) 2
Tb2 Tb1 2.691(6) 17_556
O1 C1 1.222(10) .
O2 C1 1.225(10) .
C1 C2 1.47(3) .
C2 C3 1.3900 .
C2 C7 1.3900 .
C3 C4 1.3900 .
C3 H3 0.9500 .
C4 C5 1.3900 .
C4 H4 0.9500 .
C5 C6 1.3900 .
C5 C10 1.47(3) .
C6 C7 1.3900 .
C6 H6 0.9500 .
C7 H7 0.9500 .
C8 C8 1.24(4) 16
C8 C9 1.459(14) .
C8 H8 0.9500 .
C9 N1 1.38(2) .
C9 C10 1.46(2) .
C10 C11 1.46(2) .
C11 N2 1.30(2) .
C11 C12 1.463(14) .
C12 C12 1.24(4) 19_655
C12 H12 0.9500 .
N1 C9 1.38(2) 16
N1 H1 0.8800(10) .
N2 C11 1.30(2) 19_655
N2 H2 0.8800(11) .
O3 Tb2 2.223(10) 6
O3 Tb1 2.337(8) 16_556
O3 Tb1 2.337(8) 2
O3 Tb1 2.337(8) 17_556
O4 Tb1 2.405(13) 2
O4 Tb1 2.405(13) 6
O4 Tb2 2.58(2) 6
O5 Tb1 2.316(9) 5
O5 Tb1 2.316(9) 3
O5 Tb1 2.316(9) 6
O5 Tb1 2.316(9) 2
O5 Tb1 2.316(9) 4
O6 O6 1.68(5) 6
O6 O6 1.68(5) 2

loop_
_geom_torsion_atom_site_label_1
_geom_torsion_atom_site_label_2
_geom_torsion_atom_site_label_3
_geom_torsion_atom_site_label_4
_geom_torsion
_geom_torsion_site_symmetry_1
_geom_torsion_site_symmetry_4
Tb1 O1 C1 O2 72(5) . .
Tb1 O1 C1 C2 -145.4(15) . .
Tb2 O2 C1 O1 -66(5) . .
Tb2 O2 C1 C2 143(2) . .
O1 C1 C2 C3 179(4) . .
O2 C1 C2 C3 -34(2) . .
O1 C1 C2 C7 -2(3) . .
O2 C1 C2 C7 145(2) . .
C7 C2 C3 C4 0.0 . .
C1 C2 C3 C4 178.7(5) . .
C2 C3 C4 C5 0.0 . .
C3 C4 C5 C6 0.0 . .
C3 C4 C5 C10 173.5(14) . .
C4 C5 C6 C7 0.0 . .
C10 C5 C6 C7 -173.2(15) . .
C5 C6 C7 C2 0.0 . .
C3 C2 C7 C6 0.0 . .
C1 C2 C7 C6 -179.0(4) . .
C8 C8 C9 N1 0.0(3) 16 .
C8 C8 C9 C10 172.5(11) 16 .
N1 C9 C10 C11 10.5(18) . .
C8 C9 C10 C11 -160.1(15) . .
N1 C9 C10 C5 -169.6(18) . .
C8 C9 C10 C5 19.9(16) . .
C4 C5 C10 C11 73.5(16) . .
C6 C5 C10 C11 -113.1(17) . .
C4 C5 C10 C9 -106.4(15) . .
C6 C5 C10 C9 66.9(17) . .
C9 C10 C11 N2 -13.4(18) . .
C5 C10 C11 N2 166.7(18) . .
C9 C10 C11 C12 171(2) . .
C5 C10 C11 C12 -9(2) . .
N2 C11 C12 C12 -0.01(18) . 19_655
C10 C11 C12 C12 175.6(11) . 19_655
C8 C9 N1 C9 0.0(5) . 16
C10 C9 N1 C9 -172.7(10) . 16
C10 C11 N2 C11 -175.3(12) . 19_655
C12 C11 N2 C11 0.0(3) . 19_655

loop_
_platon_squeeze_void_nr
_platon_squeeze_void_average_x
_platon_squeeze_void_average_y
_platon_squeeze_void_average_z
_platon_squeeze_void_volume
_platon_squeeze_void_count_electrons
_platon_squeeze_void_content
1 -0.009 -0.008 -0.017 4540 549 ' '
